data_2202737
loop_
_publ_author_name
'Yung-Chan Lin'
'Jian-Cheng Liou'
'Tian-Huey Lu'
'Fen-Ling Liao'
'Chung-Sun Chung'

_publ_section_title
;
 5,10,15,20-Tetrakis[(4-ethylcarbonyl)oxy]phenylporphyrin
;
_journal_issue 7
_journal_name_full 'Acta Crystallographica Section E'
_journal_page_first o969
_journal_page_last o971
_journal_paper_doi 10.1107/S1600536803011978
_journal_volume 59
_journal_year 2003
_chemical_formula_moiety 'C56 H46 N4 O8'
_chemical_formula_sum 'C56 H46 N4 O8'
_chemical_formula_weight 902.97
_chemical_name_systematic
;
 ?
;
_space_group_IT_number 14
_symmetry_cell_setting monoclinic
_symmetry_space_group_name_Hall '-P 2ybc'
_symmetry_space_group_name_H-M 'P 1 21/c 1'
_atom_sites_solution_hydrogens geom
_atom_sites_solution_primary direct
_atom_sites_solution_secondary difmap
_audit_creation_method SHELXL-97
_cell_angle_alpha 90.00
_cell_angle_beta 104.187(4)
_cell_angle_gamma 90.00
_cell_formula_units_Z 2
_cell_length_a 9.4045(10)
_cell_length_b 10.9423(11)
_cell_length_c 23.4260(19)
_cell_measurement_reflns_used all
_cell_measurement_temperature 293(2)
_cell_measurement_theta_max 28.33
_cell_measurement_theta_min 1.79
_cell_volume 2337.2(4)
_computing_cell_refinement 'Bruker (1998) SMART'
_computing_data_collection 'Bruker (1998) SMART'
_computing_data_reduction 'Bruker (2000) SAINT'
_computing_molecular_graphics 'NRCVAX (Gabe et al., 1989)'
_computing_publication_material 'SHELXL97 (Sheldrick, 1997)'
_computing_structure_refinement 'SHELXL97 (Sheldrick, 1997)'
_computing_structure_solution 'SHELXS97 (Sheldrick, 1997)'
_diffrn_ambient_temperature 293(2)
_diffrn_measured_fraction_theta_full 0.965
_diffrn_measured_fraction_theta_max 0.965
_diffrn_measurement_device_type 'Bruker CCD area detector'
_diffrn_measurement_method 'phi and omega scans'
_diffrn_radiation_monochromator graphite
_diffrn_radiation_source 'fine-focus sealed tube'
_diffrn_radiation_type MoK\a
_diffrn_radiation_wavelength 0.71073
_diffrn_reflns_av_R_equivalents 0.0574
_diffrn_reflns_av_sigmaI/netI 0.3854
_diffrn_reflns_limit_h_max 12
_diffrn_reflns_limit_h_min -12
_diffrn_reflns_limit_k_max 14
_diffrn_reflns_limit_k_min -11
_diffrn_reflns_limit_l_max 30
_diffrn_reflns_limit_l_min -28
_diffrn_reflns_number 14839
_diffrn_reflns_theta_full 28.33
_diffrn_reflns_theta_max 28.33
_diffrn_reflns_theta_min 1.79
_exptl_absorpt_coefficient_mu 0.087
_exptl_absorpt_correction_T_max 0.9900
_exptl_absorpt_correction_T_min 0.9685
_exptl_absorpt_correction_type psi-scan
_exptl_absorpt_process_details '(North, Phillips & Mathews, 1968)'
_exptl_crystal_colour violet
_exptl_crystal_density_diffrn 1.283
_exptl_crystal_density_method 'not measured'
_exptl_crystal_description pillar
_exptl_crystal_F_000 948
_exptl_crystal_size_max 0.25
_exptl_crystal_size_mid 0.20
_exptl_crystal_size_min 0.15
_refine_diff_density_max 0.263
_refine_diff_density_min -0.307
_refine_ls_extinction_method none
_refine_ls_goodness_of_fit_ref 0.801
_refine_ls_hydrogen_treatment mixed
_refine_ls_matrix_type full
_refine_ls_number_parameters 311
_refine_ls_number_reflns 5626
_refine_ls_number_restraints 318
_refine_ls_restrained_S_all 0.957
_refine_ls_R_factor_all 0.2557
_refine_ls_R_factor_gt 0.0649
_refine_ls_shift/su_max 0.000
_refine_ls_shift/su_mean 0.000
_refine_ls_structure_factor_coef Fsqd
_refine_ls_weighting_details 'calc w=1/[\s^2^(Fo^2^)+(0.0490P)^2^] where P=(Fo^2^+2Fc^2^)/3'
_refine_ls_weighting_scheme calc
_refine_ls_wR_factor_gt 0.1526
_refine_ls_wR_factor_ref 0.1608
_reflns_number_gt 928
_reflns_number_total 5626
_reflns_threshold_expression >2sigma(I)
_cod_data_source_file na6237.cif
_cod_data_source_block I
_cod_depositor_comments
;
The following automatic conversions were performed:
'_symmetry_cell_setting' value 'Monoclinic' changed to 'monoclinic'
according to '/home/saulius/struct/CIF-dictionaries/cif_core.dic'
dictionary named 'cif_core.dic' version 2.4.1 from 2010-06-29.

Automatic conversion script
Id: cif_fix_enum 1527 2010-12-29 10:47:43Z saulius 

The following automatic conversions were performed:

'_symmetry_cell_setting' value 'Monoclinic' changed to 'monoclinic'
according to /home/saulius/struct/CIF-dictionaries/cif_core.dic
dictionary named 'cif_core.dic' version 2.4.1 from 2010-06-29.

Automatic conversion script
Id: cif_fix_values 1715 2011-07-08 13:25:40Z adriana 
;
_cod_original_sg_symbol_H-M 'P 21/c'
_cod_database_code 2202737
_cod_database_fobs_code 2202737

loop_
_symmetry_equiv_pos_as_xyz
'x, y, z'
'-x, y+1/2, -z+1/2'
'-x, -y, -z'
'x, -y-1/2, z-1/2'

loop_
_atom_site_label
_atom_site_fract_x
_atom_site_fract_y
_atom_site_fract_z
_atom_site_U_iso_or_equiv
_atom_site_adp_type
_atom_site_calc_flag
_atom_site_refinement_flags
_atom_site_occupancy
_atom_site_disorder_assembly
_atom_site_disorder_group
_atom_site_type_symbol
N1 0.4521(4) 0.1475(3) 0.04429(15) 0.0797(10) Uani d U 1 . . N
N2 0.3839(5) 0.0737(4) -0.07914(19) 0.0844(10) Uani d DU 1 . . N
O1 0.0224(4) 0.7161(3) -0.10525(16) 0.1313(11) Uani d DU 1 . . O
O2 -0.0466(5) 0.6733(3) -0.19746(18) 0.1795(18) Uani d U 1 . . O
O3 0.7002(4) 0.2078(4) 0.38940(17) 0.1551(13) Uani d DU 1 . . O
O4 0.7145(6) 0.4020(4) 0.37414(18) 0.1947(19) Uani d U 1 . . O
C1 0.4916(5) 0.1678(4) 0.1051(2) 0.0837(11) Uani d U 1 . . C
C2 0.4308(5) 0.2814(4) 0.1192(2) 0.0910(12) Uani d U 1 . . C
H2A 0.4396 0.3136 0.1567 0.109 Uiso calc R 1 . . H
C3 0.3587(5) 0.3319(4) 0.0680(2) 0.0888(12) Uani d U 1 . . C
H3 0.3102 0.4067 0.0635 0.107 Uiso calc R 1 . . H
C4 0.3704(5) 0.2483(4) 0.0205(2) 0.0814(11) Uani d U 1 . . C
C5 0.3073(5) 0.2665(4) -0.0379(2) 0.0825(10) Uani d U 1 . . C
C6 0.3117(5) 0.1861(4) -0.0826(2) 0.0830(11) Uani d U 1 . . C
C7 0.2453(5) 0.2010(4) -0.14587(19) 0.0955(13) Uani d U 1 . . C
H7 0.1906 0.2682 -0.1629 0.115 Uiso calc R 1 . . H
C8 0.2757(5) 0.1031(4) -0.1753(2) 0.0973(13) Uani d U 1 . . C
H8 0.2436 0.0908 -0.2157 0.117 Uiso calc R 1 . . H
C9 0.3649(5) 0.0213(4) -0.1347(2) 0.0881(12) Uani d U 1 . . C
C10 0.2323(6) 0.3847(4) -0.0569(2) 0.0902(12) Uani d U 1 . . C
C11 0.3070(6) 0.4849(4) -0.0657(2) 0.1014(13) Uani d U 1 . . C
H11 0.4086 0.4815 -0.0590 0.122 Uiso calc R 1 . . H
C12 0.2347(6) 0.5925(4) -0.0844(2) 0.1099(13) Uani d U 1 . . C
H12 0.2886 0.6596 -0.0915 0.132 Uiso calc R 1 . . H
C13 0.0874(7) 0.6037(4) -0.0929(2) 0.1098(13) Uani d DU 1 . . C
C14 0.0099(6) 0.5038(5) -0.0853(2) 0.1195(13) Uani d U 1 . . C
H14 -0.0917 0.5080 -0.0924 0.143 Uiso calc R 1 . . H
C15 0.0827(6) 0.3939(4) -0.0665(2) 0.1103(13) Uani d U 1 . . C
H15 0.0288 0.3261 -0.0604 0.132 Uiso calc R 1 . . H
C16 -0.0449(7) 0.7466(6) -0.1619(3) 0.1470(17) Uani d DU 1 . . C
C17 -0.0982(7) 0.8742(5) -0.1654(3) 0.1648(19) Uani d U 1 . . C
H17A -0.0286 0.9241 -0.1376 0.198 Uiso calc R 1 . . H
H17B -0.1911 0.8770 -0.1544 0.198 Uiso calc R 1 . . H
C18 -0.1181(8) 0.9264(6) -0.2271(3) 0.240(3) Uani d U 1 . . C
H18A -0.1535 1.0088 -0.2280 0.359 Uiso calc R 1 . . H
H18B -0.1876 0.8776 -0.2546 0.359 Uiso calc R 1 . . H
H18C -0.0257 0.9257 -0.2377 0.359 Uiso calc R 1 . . H
C19 0.5777(5) 0.0892(4) 0.1465(2) 0.0859(11) Uani d U 1 . . C
C20 0.6120(6) 0.1265(4) 0.2090(2) 0.1020(12) Uani d U 1 . . C
C21 0.7268(6) 0.1993(5) 0.2331(2) 0.1238(14) Uani d U 1 . . C
H21 0.7881 0.2263 0.2100 0.149 Uiso calc R 1 . . H
C22 0.7554(6) 0.2351(5) 0.2923(2) 0.1365(15) Uani d U 1 . . C
H22 0.8324 0.2887 0.3069 0.164 Uiso calc R 1 . . H
C23 0.6740(8) 0.1939(6) 0.3292(2) 0.1360(14) Uani d DU 1 . . C
C24 0.5582(6) 0.1157(5) 0.3049(2) 0.1256(14) Uani d U 1 . . C
H24 0.5005 0.0851 0.3286 0.151 Uiso calc R 1 . . H
C25 0.5271(6) 0.0824(4) 0.2458(2) 0.1164(13) Uani d U 1 . . C
H25 0.4490 0.0301 0.2306 0.140 Uiso calc R 1 . . H
C26 0.7346(8) 0.3237(6) 0.4075(2) 0.1565(18) Uani d DU 1 . . C
C27 0.7571(7) 0.3233(5) 0.4723(2) 0.1578(19) Uani d DU 1 . . C
H27A 0.6646 0.3326 0.4832 0.189 Uiso calc R 1 . . H
H27B 0.8035 0.2481 0.4892 0.189 Uiso calc R 1 . . H
C28 0.8536(8) 0.4293(5) 0.4922(3) 0.243(3) Uani d DU 1 . . C
H28A 0.8712 0.4373 0.5341 0.365 Uiso calc R 1 . . H
H28B 0.8073 0.5021 0.4736 0.365 Uiso calc R 1 . . H
H28C 0.9452 0.4173 0.4817 0.365 Uiso calc R 1 . . H
H2 0.426(4) 0.038(3) -0.0437(12) 0.119(18) Uiso d D 1 . . H

loop_
_atom_site_aniso_label
_atom_site_aniso_U_11
_atom_site_aniso_U_22
_atom_site_aniso_U_33
_atom_site_aniso_U_12
_atom_site_aniso_U_13
_atom_site_aniso_U_23
N1 0.085(2) 0.076(2) 0.0752(18) 0.0067(17) 0.0143(19) 0.0026(18)
N2 0.095(3) 0.081(2) 0.075(2) 0.0121(19) 0.016(2) 0.009(2)
O1 0.140(3) 0.1029(19) 0.135(2) 0.0427(19) 0.004(2) -0.005(2)
O2 0.212(4) 0.137(3) 0.142(3) 0.045(3) -0.048(3) -0.020(2)
O3 0.154(3) 0.195(3) 0.106(2) 0.037(3) 0.012(2) -0.021(2)
O4 0.240(5) 0.221(3) 0.121(3) 0.051(4) 0.040(3) 0.010(3)
C1 0.091(3) 0.082(2) 0.080(2) 0.0051(19) 0.025(2) 0.000(2)
C2 0.101(3) 0.086(2) 0.086(2) 0.006(2) 0.024(2) -0.006(2)
C3 0.094(3) 0.083(2) 0.090(2) 0.009(2) 0.024(2) -0.001(2)
C4 0.086(3) 0.076(2) 0.0831(19) 0.0036(19) 0.022(2) 0.0031(19)
C5 0.083(2) 0.081(2) 0.0848(19) 0.0101(19) 0.022(2) 0.0068(18)
C6 0.089(3) 0.079(2) 0.0792(19) 0.011(2) 0.018(2) 0.011(2)
C7 0.103(3) 0.092(3) 0.084(2) 0.018(2) 0.010(2) 0.011(2)
C8 0.110(3) 0.097(3) 0.076(2) 0.019(3) 0.006(2) 0.004(2)
C9 0.101(3) 0.087(3) 0.071(3) 0.012(2) 0.012(2) 0.006(2)
C10 0.083(2) 0.082(2) 0.107(2) 0.014(2) 0.025(2) 0.009(2)
C11 0.093(3) 0.083(2) 0.129(3) 0.013(2) 0.027(3) 0.018(3)
C12 0.109(3) 0.082(2) 0.135(3) 0.013(2) 0.023(3) 0.013(2)
C13 0.111(3) 0.085(2) 0.128(3) 0.027(2) 0.017(3) 0.002(2)
C14 0.091(3) 0.107(3) 0.154(3) 0.025(2) 0.019(3) 0.011(3)
C15 0.087(3) 0.096(2) 0.146(3) 0.015(2) 0.024(3) 0.018(3)
C16 0.152(3) 0.123(3) 0.146(3) 0.048(3) -0.003(3) -0.001(3)
C17 0.168(4) 0.133(3) 0.169(4) 0.065(3) -0.004(4) 0.014(3)
C18 0.282(7) 0.197(5) 0.215(5) 0.058(5) 0.013(6) 0.057(4)
C19 0.093(3) 0.091(3) 0.073(2) 0.001(2) 0.020(2) 0.005(2)
C20 0.110(3) 0.118(3) 0.077(2) 0.000(2) 0.022(2) -0.004(2)
C21 0.125(3) 0.151(3) 0.091(3) -0.016(2) 0.017(3) -0.018(3)
C22 0.135(3) 0.165(3) 0.098(3) -0.014(3) 0.007(3) -0.022(3)
C23 0.137(3) 0.173(3) 0.093(2) 0.015(2) 0.020(2) -0.009(3)
C24 0.135(3) 0.165(3) 0.080(2) 0.014(2) 0.032(3) -0.002(3)
C25 0.126(3) 0.142(3) 0.083(2) 0.004(2) 0.029(2) 0.002(3)
C26 0.168(3) 0.190(4) 0.104(3) 0.041(3) 0.019(3) -0.010(3)
C27 0.172(4) 0.193(4) 0.101(3) 0.030(3) 0.020(4) -0.008(3)
C28 0.274(8) 0.254(7) 0.163(5) -0.016(5) -0.021(5) -0.020(5)

loop_
_atom_type_symbol
_atom_type_description
_atom_type_scat_dispersion_real
_atom_type_scat_dispersion_imag
_atom_type_scat_source
C C 0.0033 0.0016 'International Tables Vol C Tables 4.2.6.8 and 6.1.1.4'
H H 0.0000 0.0000 'International Tables Vol C Tables 4.2.6.8 and 6.1.1.4'
N N 0.0061 0.0033 'International Tables Vol C Tables 4.2.6.8 and 6.1.1.4'
O O 0.0106 0.0060 'International Tables Vol C Tables 4.2.6.8 and 6.1.1.4'

loop_
_geom_angle_atom_site_label_1
_geom_angle_atom_site_label_2
_geom_angle_atom_site_label_3
_geom_angle_site_symmetry_1
_geom_angle
_geom_angle_publ_flag
C4 N1 C1 . 105.5(4) y
C9 N2 C6 . 111.0(4) y
C9 N2 H2 . 127(3) y
C6 N2 H2 . 122(3) y
C16 O1 C13 . 120.1(5) ?
C26 O3 C23 . 113.2(5) ?
C19 C1 N1 . 125.0(4) ?
C19 C1 C2 . 124.6(5) ?
N1 C1 C2 . 110.4(4) ?
C3 C2 C1 . 107.0(4) ?
C3 C2 H2A . 126.5 ?
C1 C2 H2A . 126.5 ?
C2 C3 C4 . 107.8(4) ?
C2 C3 H3 . 126.1 ?
C4 C3 H3 . 126.1 ?
C5 C4 N1 . 125.6(5) ?
C5 C4 C3 . 125.0(5) ?
N1 C4 C3 . 109.3(4) ?
C4 C5 C6 . 125.6(5) ?
C4 C5 C10 . 118.9(5) ?
C6 C5 C10 . 115.3(4) ?
C5 C6 N2 . 128.5(4) ?
C5 C6 C7 . 127.8(4) ?
N2 C6 C7 . 103.7(4) ?
C8 C7 C6 . 109.8(4) ?
C8 C7 H7 . 125.1 ?
C6 C7 H7 . 125.1 ?
C7 C8 C9 . 108.8(5) ?
C7 C8 H8 . 125.6 ?
C9 C8 H8 . 125.6 ?
C19 C9 N2 3_655 125.5(5) ?
C19 C9 C8 3_655 127.9(5) ?
N2 C9 C8 . 106.6(4) ?
C11 C10 C15 . 117.9(5) ?
C11 C10 C5 . 121.8(5) ?
C15 C10 C5 . 120.3(5) ?
C10 C11 C12 . 120.7(5) ?
C10 C11 H11 . 119.7 ?
C12 C11 H11 . 119.7 ?
C13 C12 C11 . 122.1(5) ?
C13 C12 H12 . 119.0 ?
C11 C12 H12 . 119.0 ?
C14 C13 C12 . 118.3(5) ?
C14 C13 O1 . 121.7(6) ?
C12 C13 O1 . 119.9(6) ?
C13 C14 C15 . 119.9(5) ?
C13 C14 H14 . 120.0 ?
C15 C14 H14 . 120.0 ?
C10 C15 C14 . 121.2(5) ?
C10 C15 H15 . 119.4 ?
C14 C15 H15 . 119.4 ?
O2 C16 O1 . 117.0(6) ?
O2 C16 C17 . 132.2(6) ?
O1 C16 C17 . 110.8(6) ?
C16 C17 C18 . 111.6(5) ?
C16 C17 H17A . 109.3 ?
C18 C17 H17A . 109.3 ?
C16 C17 H17B . 109.3 ?
C18 C17 H17B . 109.3 ?
H17A C17 H17B . 108.0 ?
C17 C18 H18A . 109.5 ?
C17 C18 H18B . 109.5 ?
H18A C18 H18B . 109.5 ?
C17 C18 H18C . 109.5 ?
H18A C18 H18C . 109.5 ?
H18B C18 H18C . 109.5 ?
C9 C19 C1 3_655 126.2(5) ?
C9 C19 C20 3_655 116.0(5) ?
C1 C19 C20 . 117.8(4) ?
C21 C20 C25 . 117.8(5) ?
C21 C20 C19 . 122.4(5) ?
C25 C20 C19 . 119.8(5) ?
C20 C21 C22 . 121.2(6) ?
C20 C21 H21 . 119.4 ?
C22 C21 H21 . 119.4 ?
C23 C22 C21 . 122.3(6) ?
C23 C22 H22 . 118.9 ?
C21 C22 H22 . 118.9 ?
C22 C23 O3 . 128.6(7) ?
C22 C23 C24 . 116.5(5) ?
O3 C23 C24 . 114.4(6) ?
C25 C24 C23 . 121.4(5) ?
C25 C24 H24 . 119.3 ?
C23 C24 H24 . 119.3 ?
C24 C25 C20 . 120.7(5) ?
C24 C25 H25 . 119.7 ?
C20 C25 H25 . 119.7 ?
O4 C26 O3 . 120.1(5) ?
O4 C26 C27 . 131.4(6) ?
O3 C26 C27 . 106.4(5) ?
C28 C27 C26 . 104.1(5) ?
C28 C27 H27A . 110.9 ?
C26 C27 H27A . 110.9 ?
C28 C27 H27B . 110.9 ?
C26 C27 H27B . 110.9 ?
H27A C27 H27B . 109.0 ?
C27 C28 H28A . 109.5 ?
C27 C28 H28B . 109.5 ?
H28A C28 H28B . 109.5 ?
C27 C28 H28C . 109.5 ?
H28A C28 H28C . 109.5 ?
H28B C28 H28C . 109.5 ?

loop_
_geom_bond_atom_site_label_1
_geom_bond_atom_site_label_2
_geom_bond_site_symmetry_2
_geom_bond_distance
_geom_bond_publ_flag
N1 C4 . 1.381(5) y
N1 C1 . 1.399(5) y
N2 C9 . 1.393(5) y
N2 C6 . 1.398(5) y
N2 H2 . 0.92(2) y
O1 C16 . 1.363(4) ?
O1 C13 . 1.373(3) ?
O2 C16 . 1.154(6) ?
O3 C26 . 1.352(4) ?
O3 C23 . 1.378(4) ?
O4 C26 . 1.143(6) ?
C1 C19 . 1.396(5) ?
C1 C2 . 1.440(5) ?
C2 C3 . 1.344(5) ?
C2 H2A . 0.9300 ?
C3 C4 . 1.465(5) ?
C3 H3 . 0.9300 ?
C4 C5 . 1.366(5) ?
C5 C6 . 1.376(5) ?
C5 C10 . 1.488(5) ?
C6 C7 . 1.470(5) ?
C7 C8 . 1.343(5) ?
C7 H7 . 0.9300 ?
C8 C9 . 1.421(5) ?
C8 H8 . 0.9300 ?
C9 C19 3_655 1.379(5) ?
C10 C11 . 1.346(5) ?
C10 C15 . 1.373(6) ?
C11 C12 . 1.376(5) ?
C11 H11 . 0.9300 ?
C12 C13 . 1.356(6) ?
C12 H12 . 0.9300 ?
C13 C14 . 1.350(6) ?
C14 C15 . 1.400(5) ?
C14 H14 . 0.9300 ?
C15 H15 . 0.9300 ?
C16 C17 . 1.478(7) ?
C17 C18 . 1.524(6) ?
C17 H17A . 0.9700 ?
C17 H17B . 0.9700 ?
C18 H18A . 0.9600 ?
C18 H18B . 0.9600 ?
C18 H18C . 0.9600 ?
C19 C9 3_655 1.379(5) ?
C19 C20 . 1.479(6) ?
C20 C21 . 1.349(6) ?
C20 C25 . 1.397(6) ?
C21 C22 . 1.401(6) ?
C21 H21 . 0.9300 ?
C22 C23 . 1.364(6) ?
C22 H22 . 0.9300 ?
C23 C24 . 1.392(7) ?
C24 C25 . 1.391(6) ?
C24 H24 . 0.9300 ?
C25 H25 . 0.9300 ?
C26 C27 . 1.481(3) ?
C27 C28 . 1.476(9) ?
C27 H27A . 0.9700 ?
C27 H27B . 0.9700 ?
C28 H28A . 0.9600 ?
C28 H28B . 0.9600 ?
C28 H28C . 0.9600 ?

loop_
_geom_hbond_atom_site_label_D
_geom_hbond_atom_site_label_H
_geom_hbond_atom_site_label_A
_geom_hbond_site_symmetry_A
_geom_hbond_distance_DH
_geom_hbond_distance_HA
_geom_hbond_distance_DA
_geom_hbond_angle_DHA
_geom_hbond_publ_flag
N2 H2 N1 . 0.92(3) 2.34(3) 2.918(6) 121(3) y
N2 H2 N1 3_655 0.92(3) 2.33(3) 2.879(6) 118(3) y
C8 H8 O2 2_544 0.93 2.56 3.312(6) 139 y

loop_
_geom_torsion_atom_site_label_1
_geom_torsion_atom_site_label_2
_geom_torsion_atom_site_label_3
_geom_torsion_atom_site_label_4
_geom_torsion_site_symmetry_1
_geom_torsion_site_symmetry_4
_geom_torsion
C4 N1 C1 C19 . . -178.9(4)
C4 N1 C1 C2 . . 1.3(5)
C19 C1 C2 C3 . . 178.4(4)
N1 C1 C2 C3 . . -1.8(5)
C1 C2 C3 C4 . . 1.5(5)
C1 N1 C4 C5 . . -179.1(4)
C1 N1 C4 C3 . . -0.4(5)
C2 C3 C4 C5 . . 178.0(4)
C2 C3 C4 N1 . . -0.7(5)
N1 C4 C5 C6 . . 1.7(8)
C3 C4 C5 C6 . . -176.8(4)
N1 C4 C5 C10 . . -175.3(4)
C3 C4 C5 C10 . . 6.2(7)
C4 C5 C6 N2 . . -2.8(8)
C10 C5 C6 N2 . . 174.3(4)
C4 C5 C6 C7 . . 179.7(4)
C10 C5 C6 C7 . . -3.2(7)
C9 N2 C6 C5 . . -178.3(4)
C9 N2 C6 C7 . . -0.4(5)
C5 C6 C7 C8 . . 179.2(4)
N2 C6 C7 C8 . . 1.2(5)
C6 C7 C8 C9 . . -1.6(6)
C6 N2 C9 C19 . 3_655 179.8(4)
C6 N2 C9 C8 . . -0.5(5)
C7 C8 C9 C19 . 3_655 -179.1(5)
C7 C8 C9 N2 . . 1.3(6)
C4 C5 C10 C11 . . 82.5(6)
C6 C5 C10 C11 . . -94.8(6)
C4 C5 C10 C15 . . -98.1(6)
C6 C5 C10 C15 . . 84.6(6)
C15 C10 C11 C12 . . -0.8(7)
C5 C10 C11 C12 . . 178.6(4)
C10 C11 C12 C13 . . 2.3(8)
C11 C12 C13 C14 . . -3.2(8)
C11 C12 C13 O1 . . 172.7(4)
C16 O1 C13 C14 . . -84.3(7)
C16 O1 C13 C12 . . 99.9(7)
C12 C13 C14 C15 . . 2.8(8)
O1 C13 C14 C15 . . -173.0(4)
C11 C10 C15 C14 . . 0.5(7)
C5 C10 C15 C14 . . -179.0(4)
C13 C14 C15 C10 . . -1.5(8)
C13 O1 C16 O2 . . 1.7(10)
C13 O1 C16 C17 . . -176.1(5)
O2 C16 C17 C18 . . -19.6(12)
O1 C16 C17 C18 . . 157.7(6)
N1 C1 C19 C9 . 3_655 -1.3(8)
C2 C1 C19 C9 . 3_655 178.5(4)
N1 C1 C19 C20 . . 178.5(4)
C2 C1 C19 C20 . . -1.7(7)
C9 C19 C20 C21 3_655 . 94.0(6)
C1 C19 C20 C21 . . -85.8(6)
C9 C19 C20 C25 3_655 . -83.6(6)
C1 C19 C20 C25 . . 96.6(6)
C25 C20 C21 C22 . . -3.4(8)
C19 C20 C21 C22 . . 178.9(5)
C20 C21 C22 C23 . . 3.3(9)
C21 C22 C23 O3 . . 170.7(5)
C21 C22 C23 C24 . . -1.2(9)
C26 O3 C23 C22 . . 47.5(9)
C26 O3 C23 C24 . . -140.5(6)
C22 C23 C24 C25 . . -0.4(9)
O3 C23 C24 C25 . . -173.5(4)
C23 C24 C25 C20 . . 0.1(8)
C21 C20 C25 C24 . . 1.8(8)
C19 C20 C25 C24 . . 179.5(5)
C23 O3 C26 O4 . . 13.9(11)
C23 O3 C26 C27 . . 179.2(5)
O4 C26 C27 C28 . . -41.2(12)
O3 C26 C27 C28 . . 155.8(6)
